data_4502894
loop_
_publ_author_name
'Tripuramallu, Bharat Kumar'
'Manna, Paulami'
'Nagaprasad Reddy, Samala'
'Das, Samar K.'

_publ_section_title
;
 Factors Affecting the Conformational Modulation of Flexible Ligands in
 the Self-Assembly Process of Coordination Polymers: Synthesis, Structural
 Characterization, Magnetic Properties, and Theoretical Studies of
 [Co(pda)(bix)]n, [Ni(pda)(bix)(H2O)]n,
 [Cu(pda)(bix)2(H2O)2]n&#x00B7;8nH2O, [Co2(\m-OH)(pda)(ptz)]n&#x00B7;nH2O,
 [Co(hfipbb)(bix)0.5]n, and [Co(2,6-pydc)(bix)1.5]n&#x00B7;4nH2O
;
_journal_issue 2
_journal_name_full 'Crystal Growth &amp; Design'
_journal_page_first 777
_journal_paper_doi 10.1021/cg201111r
_journal_volume 12
_journal_year 2012
_chemical_formula_moiety 'C28 H32 Co N7 O8'
_chemical_formula_sum 'C28 H32 Co N7 O8'
_chemical_formula_weight 653.54
_chemical_name_systematic
; 
 ? 
;
_space_group_IT_number 2
_symmetry_cell_setting triclinic
_symmetry_space_group_name_Hall '-P 1'
_symmetry_space_group_name_H-M 'P -1'
_atom_sites_solution_hydrogens geom
_atom_sites_solution_primary direct
_atom_sites_solution_secondary difmap
_audit_creation_method SHELXL-97
_cell_angle_alpha 91.707(5)
_cell_angle_beta 109.504(5)
_cell_angle_gamma 102.552(5)
_cell_formula_units_Z 2
_cell_length_a 10.122(3)
_cell_length_b 12.159(4)
_cell_length_c 13.553(4)
_cell_measurement_reflns_used 6174
_cell_measurement_temperature 293(2)
_cell_measurement_theta_max 24.81
_cell_measurement_theta_min 2.22
_cell_volume 1525.2(8)
_computing_cell_refinement 'Bruker SMART'
_computing_data_collection 'Bruker SMART'
_computing_data_reduction 'Bruker SAINT'
_computing_molecular_graphics 'Bruker SHELXTL'
_computing_publication_material 'Bruker SHELXTL'
_computing_structure_refinement 'SHELXL-97 (Sheldrick, 1997)'
_computing_structure_solution 'SHELXS-97 (Sheldrick, 1990)'
_diffrn_ambient_temperature 293(2)
_diffrn_measured_fraction_theta_full 0.994
_diffrn_measured_fraction_theta_max 0.994
_diffrn_measurement_device_type 'CCD area detector'
_diffrn_measurement_method 'phi and omega scans'
_diffrn_radiation_monochromator graphite
_diffrn_radiation_source 'fine-focus sealed tube'
_diffrn_radiation_type MoK\a
_diffrn_radiation_wavelength 0.71073
_diffrn_reflns_av_R_equivalents 0.0347
_diffrn_reflns_av_sigmaI/netI 0.0455
_diffrn_reflns_limit_h_max 11
_diffrn_reflns_limit_h_min -11
_diffrn_reflns_limit_k_max 14
_diffrn_reflns_limit_k_min -14
_diffrn_reflns_limit_l_max 15
_diffrn_reflns_limit_l_min -15
_diffrn_reflns_number 13731
_diffrn_reflns_theta_full 24.86
_diffrn_reflns_theta_max 24.86
_diffrn_reflns_theta_min 1.60
_exptl_absorpt_coefficient_mu 0.623
_exptl_absorpt_correction_T_max 0.9519
_exptl_absorpt_correction_T_min 0.8649
_exptl_absorpt_correction_type empirical
_exptl_crystal_colour Pink
_exptl_crystal_density_diffrn 1.423
_exptl_crystal_density_method 'not measured'
_exptl_crystal_description Block
_exptl_crystal_F_000 680
_exptl_crystal_size_max 0.24
_exptl_crystal_size_mid 0.14
_exptl_crystal_size_min 0.08
_refine_diff_density_max 0.610
_refine_diff_density_min -0.266
_refine_diff_density_rms 0.064
_refine_ls_extinction_method none
_refine_ls_goodness_of_fit_ref 1.112
_refine_ls_hydrogen_treatment mixed
_refine_ls_matrix_type full
_refine_ls_number_parameters 413
_refine_ls_number_reflns 5250
_refine_ls_number_restraints 0
_refine_ls_restrained_S_all 1.112
_refine_ls_R_factor_all 0.0804
_refine_ls_R_factor_gt 0.0651
_refine_ls_shift/su_max 0.000
_refine_ls_shift/su_mean 0.000
_refine_ls_structure_factor_coef Fsqd
_refine_ls_weighting_details 'calc w=1/[\s^2^(Fo^2^)+(0.0677P)^2^+0.9947P] where P=(Fo^2^+2Fc^2^)/3'
_refine_ls_weighting_scheme calc
_refine_ls_wR_factor_gt 0.1456
_refine_ls_wR_factor_ref 0.1543
_reflns_number_gt 4308
_reflns_number_total 5250
_reflns_threshold_expression >2sigma(I)
_cod_data_source_file cg201111r_si_001.cif
_cod_data_source_block compound-6
_cod_depositor_comments
;
The following automatic conversions were performed:

'_symmetry_cell_setting' value 'Triclinic' changed to 'triclinic'
according to /home/saulius/struct/CIF-dictionaries/cif_core.dic
dictionary named 'cif_core.dic' version 2.4.1 from 2010-06-29.

Automatic conversion script
Id: cif_fix_values 1715 2011-07-08 13:25:40Z adriana 
;
_cod_original_sg_symbol_H-M P-1
_cod_database_code 4502894

loop_
_symmetry_equiv_pos_as_xyz
'x, y, z'
'-x, -y, -z'

loop_
_atom_site_label
_atom_site_type_symbol
_atom_site_fract_x
_atom_site_fract_y
_atom_site_fract_z
_atom_site_U_iso_or_equiv
_atom_site_adp_type
_atom_site_occupancy
_atom_site_symmetry_multiplicity
_atom_site_calc_flag
_atom_site_refinement_flags
C24 C 0.6388(4) 0.0312(3) 0.8504(3) 0.0491(10) Uani 1 1 d .
C18 C 0.8713(5) 0.2863(4) 0.7902(4) 0.0714(14) Uani 1 1 d .
H18 H 0.8698 0.2126 0.7686 0.086 Uiso 1 1 calc R
C28 C 0.6205(4) 0.1620(3) 0.9713(3) 0.0423(9) Uani 1 1 d .
C14 C -0.0536(5) -0.2613(4) 0.8155(4) 0.0641(13) Uani 1 1 d .
H14 H -0.1032 -0.2624 0.8623 0.077 Uiso 1 1 calc R
C22 C 0.5755(4) 0.2712(3) 0.9793(4) 0.0479(10) Uani 1 1 d .
C23 C 0.6111(5) 0.0068(4) 0.7348(4) 0.0552(11) Uani 1 1 d .
C5 C 0.1452(4) 0.5200(3) 0.5101(3) 0.0422(9) Uani 1 1 d .
C19 C 0.9901(5) 0.3721(5) 0.8262(4) 0.0745(14) Uani 1 1 d .
H19 H 1.0839 0.3691 0.8333 0.089 Uiso 1 1 calc R
C8 C 0.2119(5) 0.1811(4) 0.7354(4) 0.0622(12) Uani 1 1 d .
H8 H 0.2267 0.2516 0.7714 0.075 Uiso 1 1 calc R
C12 C 0.0110(5) -0.1779(3) 0.6752(3) 0.0525(11) Uani 1 1 d .
C20 C 0.8038(4) 0.4298(4) 0.8279(3) 0.0545(11) Uani 1 1 d .
H20 H 0.7474 0.4769 0.8383 0.065 Uiso 1 1 calc R
C17 C 0.0918(5) -0.2552(4) 0.6780(3) 0.0582(12) Uani 1 1 d .
H17 H 0.1419 -0.2537 0.6315 0.070 Uiso 1 1 calc R
C15 C 0.0274(4) -0.3389(3) 0.8179(3) 0.0513(11) Uani 1 1 d .
C6 C 0.0564(4) 0.5814(3) 0.4482(3) 0.0500(10) Uani 1 1 d .
H6 H 0.0937 0.6373 0.4127 0.060 Uiso 1 1 calc R
C10 C 0.2485(5) 0.0395(3) 0.6654(3) 0.0530(11) Uani 1 1 d .
H10 H 0.2935 -0.0099 0.6426 0.064 Uiso 1 1 calc R
C4 C 0.3026(4) 0.5472(3) 0.5228(4) 0.0546(11) Uani 1 1 d .
H4A H 0.3140 0.5749 0.4591 0.066 Uiso 1 1 calc R
H4B H 0.3555 0.6069 0.5804 0.066 Uiso 1 1 calc R
C27 C 0.6744(5) 0.1011(3) 1.0524(3) 0.0558(11) Uani 1 1 d .
H27 H 0.6860 0.1259 1.1211 0.067 Uiso 1 1 calc R
C16 C 0.1005(5) -0.3348(3) 0.7481(3) 0.0565(11) Uani 1 1 d .
H16 H 0.1563 -0.3864 0.7485 0.068 Uiso 1 1 calc R
C7 C 0.0859(4) 0.4388(3) 0.5617(3) 0.0517(10) Uani 1 1 d .
H7 H 0.1439 0.3966 0.6044 0.062 Uiso 1 1 calc R
C13 C -0.0622(5) -0.1819(4) 0.7447(4) 0.0617(12) Uani 1 1 d .
H13 H -0.1181 -0.1303 0.7439 0.074 Uiso 1 1 calc R
C9 C 0.0834(5) 0.1062(4) 0.6934(4) 0.0680(13) Uani 1 1 d .
H9 H -0.0049 0.1148 0.6951 0.082 Uiso 1 1 calc R
C25 C 0.6921(5) -0.0333(4) 0.9294(4) 0.0637(13) Uani 1 1 d .
H25 H 0.7149 -0.1004 0.9139 0.076 Uiso 1 1 calc R
C26 C 0.7110(5) 0.0028(4) 1.0312(4) 0.0649(13) Uani 1 1 d .
H26 H 0.7485 -0.0390 1.0856 0.078 Uiso 1 1 calc R
C11 C 0.0032(5) -0.0915(4) 0.5987(4) 0.0739(15) Uani 1 1 d .
H11A H 0.0232 -0.1193 0.5387 0.089 Uiso 1 1 calc R
H11B H -0.0936 -0.0792 0.5734 0.089 Uiso 1 1 calc R
C21 C 1.0385(5) 0.5765(4) 0.8966(4) 0.0676(13) Uani 1 1 d .
H21A H 1.1382 0.5717 0.9267 0.081 Uiso 1 1 calc R
H21B H 1.0105 0.6027 0.9533 0.081 Uiso 1 1 calc R
C1 C 0.4379(4) 0.4225(3) 0.6380(3) 0.0455(9) Uani 1 1 d .
H1 H 0.4691 0.4705 0.7002 0.055 Uiso 1 1 calc R
C3 C 0.3374(4) 0.3574(4) 0.4738(3) 0.0536(11) Uani 1 1 d .
H3 H 0.2875 0.3502 0.4016 0.064 Uiso 1 1 calc R
C2 C 0.3978(4) 0.2802(4) 0.5286(3) 0.0522(10) Uani 1 1 d .
H2 H 0.3959 0.2090 0.5003 0.063 Uiso 1 1 calc R
Co1 Co 0.53857(5) 0.22623(4) 0.75469(4) 0.04134(19) Uani 1 1 d .
H6A H 0.518(7) 0.239(5) 0.269(5) 0.13(3) Uiso 1 1 d .
H7A H 0.305(7) 0.396(5) 0.010(5) 0.11(2) Uiso 1 1 d .
H8A H 0.609(6) 0.486(5) 0.107(5) 0.09(2) Uiso 1 1 d .
H8B H 0.584(7) 0.586(5) 0.115(5) 0.12(2) Uiso 1 1 d .
N1 N 0.4623(3) 0.3217(3) 0.6322(3) 0.0445(8) Uani 1 1 d .
N2 N 0.3631(3) 0.4483(3) 0.5441(3) 0.0438(8) Uani 1 1 d .
N3 N 0.3168(3) 0.1396(3) 0.7181(3) 0.0484(8) Uani 1 1 d .
N4 N 0.1079(4) 0.0166(3) 0.6485(3) 0.0533(9) Uani 1 1 d .
N5 N 0.7541(3) 0.3226(3) 0.7900(3) 0.0480(8) Uani 1 1 d .
N6 N 0.9464(4) 0.4625(3) 0.8496(3) 0.0527(9) Uani 1 1 d .
N7 N 0.6061(3) 0.1272(2) 0.8734(3) 0.0424(8) Uani 1 1 d .
O1 O 0.6216(5) -0.0865(3) 0.7033(3) 0.0886(12) Uani 1 1 d .
O2 O 0.5776(3) 0.0842(2) 0.6790(2) 0.0569(7) Uani 1 1 d .
O3 O 0.5800(3) 0.3084(3) 1.0665(2) 0.0653(8) Uani 1 1 d .
O4 O 0.5342(3) 0.3150(2) 0.8946(2) 0.0501(7) Uani 1 1 d .
O5 O 0.6686(6) 0.1255(6) 0.4997(4) 0.161(2) Uani 1 1 d .
O6 O 0.4852(6) 0.3012(4) 0.2367(4) 0.1183(17) Uani 1 1 d .
O7 O 0.2771(6) 0.3635(5) 0.0605(5) 0.145(2) Uani 1 1 d .
O8 O 0.6532(4) 0.5454(4) 0.1191(3) 0.0753(11) Uani 1 1 d .

loop_
_atom_site_aniso_label
_atom_site_aniso_U_11
_atom_site_aniso_U_22
_atom_site_aniso_U_33
_atom_site_aniso_U_23
_atom_site_aniso_U_13
_atom_site_aniso_U_12
C24 0.050(2) 0.038(2) 0.055(3) 0.0050(19) 0.012(2) 0.0126(18)
C18 0.053(3) 0.068(3) 0.099(4) 0.002(3) 0.036(3) 0.012(2)
C28 0.035(2) 0.037(2) 0.046(2) 0.0025(17) 0.0068(17) 0.0018(16)
C14 0.055(3) 0.074(3) 0.062(3) 0.010(2) 0.031(2) -0.003(2)
C22 0.041(2) 0.043(2) 0.053(3) -0.003(2) 0.014(2) 0.0005(18)
C23 0.060(3) 0.049(3) 0.061(3) 0.003(2) 0.020(2) 0.024(2)
C5 0.041(2) 0.042(2) 0.041(2) 0.0081(17) 0.0115(17) 0.0107(17)
C19 0.049(3) 0.086(4) 0.095(4) 0.007(3) 0.036(3) 0.012(3)
C8 0.058(3) 0.050(3) 0.074(3) -0.003(2) 0.021(2) 0.008(2)
C12 0.048(2) 0.045(2) 0.044(2) 0.0022(19) 0.002(2) -0.008(2)
C20 0.043(2) 0.052(3) 0.064(3) 0.014(2) 0.013(2) 0.012(2)
C17 0.068(3) 0.055(3) 0.045(2) -0.004(2) 0.024(2) -0.006(2)
C15 0.042(2) 0.048(2) 0.047(2) 0.0041(19) 0.0052(19) -0.0070(19)
C6 0.049(2) 0.048(2) 0.054(3) 0.0210(19) 0.018(2) 0.0088(19)
C10 0.056(3) 0.041(2) 0.055(3) 0.0074(19) 0.011(2) 0.012(2)
C4 0.045(2) 0.050(2) 0.069(3) 0.019(2) 0.019(2) 0.0121(19)
C27 0.057(3) 0.050(3) 0.045(2) 0.001(2) 0.003(2) 0.006(2)
C16 0.060(3) 0.047(2) 0.054(3) -0.002(2) 0.015(2) 0.005(2)
C7 0.043(2) 0.056(2) 0.056(3) 0.022(2) 0.012(2) 0.0182(19)
C13 0.045(2) 0.059(3) 0.078(3) 0.009(2) 0.019(2) 0.009(2)
C9 0.047(3) 0.071(3) 0.085(4) 0.000(3) 0.024(2) 0.012(2)
C25 0.069(3) 0.044(2) 0.072(3) 0.003(2) 0.010(3) 0.024(2)
C26 0.070(3) 0.051(3) 0.058(3) 0.014(2) 0.001(2) 0.017(2)
C11 0.072(3) 0.057(3) 0.056(3) 0.015(2) -0.008(2) -0.012(2)
C21 0.060(3) 0.067(3) 0.054(3) 0.016(2) 0.005(2) -0.006(2)
C1 0.042(2) 0.049(2) 0.042(2) 0.0058(18) 0.0116(18) 0.0083(18)
C3 0.048(2) 0.063(3) 0.043(2) 0.003(2) 0.013(2) 0.007(2)
C2 0.046(2) 0.049(2) 0.056(3) -0.002(2) 0.016(2) 0.0048(19)
Co1 0.0394(3) 0.0360(3) 0.0479(3) 0.0071(2) 0.0137(2) 0.0096(2)
N1 0.0410(18) 0.0436(19) 0.048(2) 0.0090(15) 0.0149(16) 0.0093(15)
N2 0.0337(17) 0.0453(19) 0.050(2) 0.0087(16) 0.0116(15) 0.0083(14)
N3 0.0444(19) 0.0398(18) 0.057(2) 0.0078(16) 0.0161(16) 0.0046(15)
N4 0.048(2) 0.049(2) 0.050(2) 0.0102(16) 0.0061(17) 0.0020(17)
N5 0.0409(18) 0.0456(19) 0.056(2) 0.0115(16) 0.0162(16) 0.0066(15)
N6 0.044(2) 0.056(2) 0.048(2) 0.0150(17) 0.0104(16) -0.0006(17)
N7 0.0393(17) 0.0345(17) 0.048(2) 0.0044(14) 0.0099(15) 0.0071(14)
O1 0.135(3) 0.068(2) 0.076(2) 0.0008(18) 0.037(2) 0.054(2)
O2 0.073(2) 0.0518(17) 0.0517(18) 0.0034(14) 0.0235(15) 0.0240(15)
O3 0.080(2) 0.0620(19) 0.0549(19) -0.0041(15) 0.0231(17) 0.0212(17)
O4 0.0542(17) 0.0419(15) 0.0565(18) 0.0040(13) 0.0191(14) 0.0167(13)
O5 0.118(4) 0.232(6) 0.124(4) -0.058(4) 0.072(3) -0.015(4)
O6 0.175(5) 0.080(3) 0.098(3) -0.009(3) 0.062(3) 0.004(3)
O7 0.135(4) 0.168(5) 0.190(6) 0.079(5) 0.114(4) 0.057(4)
O8 0.054(2) 0.056(2) 0.109(3) -0.009(2) 0.023(2) 0.0120(19)

loop_
_atom_type_symbol
_atom_type_description
_atom_type_scat_dispersion_real
_atom_type_scat_dispersion_imag
_atom_type_scat_source
C C 0.0033 0.0016 'International Tables Vol C Tables 4.2.6.8 and 6.1.1.4'
H H 0.0000 0.0000 'International Tables Vol C Tables 4.2.6.8 and 6.1.1.4'
Co Co 0.3494 0.9721 'International Tables Vol C Tables 4.2.6.8 and 6.1.1.4'
N N 0.0061 0.0033 'International Tables Vol C Tables 4.2.6.8 and 6.1.1.4'
O O 0.0106 0.0060 'International Tables Vol C Tables 4.2.6.8 and 6.1.1.4'

loop_
_geom_angle_atom_site_label_1
_geom_angle_atom_site_label_2
_geom_angle_atom_site_label_3
_geom_angle
_geom_angle_site_symmetry_1
_geom_angle_site_symmetry_3
N7 C24 C25 120.1(4) . .
N7 C24 C23 112.8(3) . .
C25 C24 C23 127.1(4) . .
C19 C18 N5 110.1(4) . .
C19 C18 H18 124.9 . .
N5 C18 H18 124.9 . .
N7 C28 C27 120.3(4) . .
N7 C28 C22 112.9(3) . .
C27 C28 C22 126.8(4) . .
C15 C14 C13 120.8(4) . .
C15 C14 H14 119.6 . .
C13 C14 H14 119.6 . .
O3 C22 O4 126.2(4) . .
O3 C22 C28 117.8(4) . .
O4 C22 C28 116.0(4) . .
O1 C23 O2 126.2(4) . .
O1 C23 C24 118.0(4) . .
O2 C23 C24 115.8(4) . .
C7 C5 C6 117.7(4) . .
C7 C5 C4 122.7(3) . .
C6 C5 C4 119.6(3) . .
N6 C19 C18 106.2(4) . .
N6 C19 H19 126.9 . .
C18 C19 H19 126.9 . .
C9 C8 N3 110.5(4) . .
C9 C8 H8 124.8 . .
N3 C8 H8 124.8 . .
C17 C12 C13 118.2(4) . .
C17 C12 C11 120.7(4) . .
C13 C12 C11 121.1(5) . .
N5 C20 N6 111.0(4) . .
N5 C20 H20 124.5 . .
N6 C20 H20 124.5 . .
C12 C17 C16 121.3(4) . .
C12 C17 H17 119.3 . .
C16 C17 H17 119.3 . .
C14 C15 C16 118.3(4) . .
C14 C15 C21 120.4(4) . 1_445
C16 C15 C21 121.3(4) . 1_445
C7 C6 C5 120.8(4) 2_566 .
C7 C6 H6 119.6 2_566 .
C5 C6 H6 119.6 . .
N3 C10 N4 112.3(4) . .
N3 C10 H10 123.8 . .
N4 C10 H10 123.8 . .
N2 C4 C5 111.8(3) . .
N2 C4 H4A 109.3 . .
C5 C4 H4A 109.3 . .
N2 C4 H4B 109.3 . .
C5 C4 H4B 109.3 . .
H4A C4 H4B 107.9 . .
C28 C27 C26 119.2(4) . .
C28 C27 H27 120.4 . .
C26 C27 H27 120.4 . .
C17 C16 C15 120.6(4) . .
C17 C16 H16 119.7 . .
C15 C16 H16 119.7 . .
C6 C7 C5 121.5(4) 2_566 .
C6 C7 H7 119.2 2_566 .
C5 C7 H7 119.2 . .
C12 C13 C14 120.8(4) . .
C12 C13 H13 119.6 . .
C14 C13 H13 119.6 . .
N4 C9 C8 106.3(4) . .
N4 C9 H9 126.8 . .
C8 C9 H9 126.8 . .
C26 C25 C24 119.0(4) . .
C26 C25 H25 120.5 . .
C24 C25 H25 120.5 . .
C25 C26 C27 119.7(4) . .
C25 C26 H26 120.1 . .
C27 C26 H26 120.1 . .
N4 C11 C12 110.9(3) . .
N4 C11 H11A 109.5 . .
C12 C11 H11A 109.5 . .
N4 C11 H11B 109.5 . .
C12 C11 H11B 109.5 . .
H11A C11 H11B 108.1 . .
N6 C21 C15 112.5(3) . 1_665
N6 C21 H21A 109.1 . .
C15 C21 H21A 109.1 1_665 .
N6 C21 H21B 109.1 . .
C15 C21 H21B 109.1 1_665 .
H21A C21 H21B 107.8 . .
N1 C1 N2 112.0(4) . .
N1 C1 H1 124.0 . .
N2 C1 H1 124.0 . .
C2 C3 N2 106.6(4) . .
C2 C3 H3 126.7 . .
N2 C3 H3 126.7 . .
C3 C2 N1 109.7(4) . .
C3 C2 H2 125.2 . .
N1 C2 H2 125.2 . .
N7 Co1 N1 177.70(12) . .
N7 Co1 N5 90.97(12) . .
N1 Co1 N5 91.26(12) . .
N7 Co1 N3 91.87(12) . .
N1 Co1 N3 85.93(12) . .
N5 Co1 N3 176.12(13) . .
N7 Co1 O2 75.31(12) . .
N1 Co1 O2 104.05(12) . .
N5 Co1 O2 92.38(12) . .
N3 Co1 O2 90.90(13) . .
N7 Co1 O4 75.03(12) . .
N1 Co1 O4 105.58(12) . .
N5 Co1 O4 88.52(12) . .
N3 Co1 O4 89.66(12) . .
O2 Co1 O4 150.33(11) . .
C1 N1 C2 105.2(3) . .
C1 N1 Co1 128.4(3) . .
C2 N1 Co1 125.0(3) . .
C1 N2 C3 106.5(3) . .
C1 N2 C4 126.7(4) . .
C3 N2 C4 126.2(4) . .
C10 N3 C8 104.1(4) . .
C10 N3 Co1 128.4(3) . .
C8 N3 Co1 127.2(3) . .
C10 N4 C9 106.8(4) . .
C10 N4 C11 125.8(4) . .
C9 N4 C11 127.2(4) . .
C20 N5 C18 105.1(4) . .
C20 N5 Co1 125.9(3) . .
C18 N5 Co1 128.6(3) . .
C20 N6 C19 107.5(4) . .
C20 N6 C21 125.6(4) . .
C19 N6 C21 126.8(4) . .
C28 N7 C24 121.6(3) . .
C28 N7 Co1 119.4(2) . .
C24 N7 Co1 118.9(3) . .
C23 O2 Co1 116.7(3) . .
C22 O4 Co1 116.6(2) . .
H8A O8 H8B 101(6) . .

loop_
_geom_bond_atom_site_label_1
_geom_bond_atom_site_label_2
_geom_bond_distance
_geom_bond_site_symmetry_2
C24 N7 1.336(5) .
C24 C25 1.379(6) .
C24 C23 1.505(6) .
C18 C19 1.344(6) .
C18 N5 1.351(5) .
C18 H18 0.9300 .
C28 N7 1.331(5) .
C28 C27 1.371(5) .
C28 C22 1.506(5) .
C14 C15 1.372(6) .
C14 C13 1.377(6) .
C14 H14 0.9300 .
C22 O3 1.236(5) .
C22 O4 1.260(5) .
C23 O1 1.239(5) .
C23 O2 1.258(5) .
C5 C7 1.374(5) .
C5 C6 1.377(5) .
C5 C4 1.504(5) .
C19 N6 1.338(6) .
C19 H19 0.9300 .
C8 C9 1.343(6) .
C8 N3 1.352(5) .
C8 H8 0.9300 .
C12 C17 1.366(6) .
C12 C13 1.376(6) .
C12 C11 1.493(6) .
C20 N5 1.311(5) .
C20 N6 1.337(5) .
C20 H20 0.9300 .
C17 C16 1.372(6) .
C17 H17 0.9300 .
C15 C16 1.378(6) .
C15 C21 1.498(6) 1_445
C6 C7 1.367(5) 2_566
C6 H6 0.9300 .
C10 N3 1.313(5) .
C10 N4 1.327(5) .
C10 H10 0.9300 .
C4 N2 1.459(5) .
C4 H4A 0.9700 .
C4 H4B 0.9700 .
C27 C26 1.375(6) .
C27 H27 0.9300 .
C16 H16 0.9300 .
C7 C6 1.367(5) 2_566
C7 H7 0.9300 .
C13 H13 0.9300 .
C9 N4 1.341(6) .
C9 H9 0.9300 .
C25 C26 1.373(7) .
C25 H25 0.9300 .
C26 H26 0.9300 .
C11 N4 1.473(5) .
C11 H11A 0.9700 .
C11 H11B 0.9700 .
C21 N6 1.479(5) .
C21 C15 1.498(6) 1_665
C21 H21A 0.9700 .
C21 H21B 0.9700 .
C1 N1 1.307(5) .
C1 N2 1.332(5) .
C1 H1 0.9300 .
C3 C2 1.340(6) .
C3 N2 1.357(5) .
C3 H3 0.9300 .
C2 N1 1.362(5) .
C2 H2 0.9300 .
Co1 N7 2.060(3) .
Co1 N1 2.085(3) .
Co1 N5 2.126(3) .
Co1 N3 2.143(3) .
Co1 O2 2.157(3) .
Co1 O4 2.172(3) .
O6 H6A 0.95(6) .
O7 H7A 0.89(6) .
O8 H8A 0.74(6) .
O8 H8B 0.92(7) .

loop_
_geom_hbond_atom_site_label_D
_geom_hbond_atom_site_label_H
_geom_hbond_atom_site_label_A
_geom_hbond_distance_DH
_geom_hbond_distance_HA
_geom_hbond_distance_DA
_geom_hbond_angle_DHA
_geom_hbond_site_symmetry_A
C13 H13 O1 0.93 2.68 3.515(6) 149.7 1_455
C14 H14 O7 0.93 2.46 3.306(7) 150.6 2_556
C10 H10 O5 0.93 2.53 3.384(7) 152.5 2_656
C8 H8 O8 0.93 2.65 3.556(6) 163.6 2_666
C19 H19 O8 0.93 2.49 3.344(6) 153.2 2_766
C20 H20 O7 0.93 2.45 3.282(8) 149.4 2_666
C4 H4B O6 0.97 2.53 3.447(7) 158.7 2_666
C1 H1 O6 0.93 2.77 3.524(6) 138.6 2_666
O6 H6A O1 0.95(6) 2.20(7) 2.851(6) 125(5) 2_656
O8 H8B O4 0.92(7) 1.86(7) 2.774(5) 171(6) 2_666
O8 H8A O3 0.74(6) 2.15(6) 2.822(5) 152(6) 1_554
O7 H7A O8 0.89(6) 2.05(7) 2.935(7) 172(6) 2_665

loop_
_geom_torsion_atom_site_label_1
_geom_torsion_atom_site_label_2
_geom_torsion_atom_site_label_3
_geom_torsion_atom_site_label_4
_geom_torsion
_geom_torsion_site_symmetry_1
_geom_torsion_site_symmetry_4
N7 C28 C22 O3 177.4(3) . .
C27 C28 C22 O3 -3.9(6) . .
N7 C28 C22 O4 -1.4(5) . .
C27 C28 C22 O4 177.3(4) . .
N7 C24 C23 O1 -171.7(4) . .
C25 C24 C23 O1 8.5(7) . .
N7 C24 C23 O2 7.6(6) . .
C25 C24 C23 O2 -172.3(4) . .
N5 C18 C19 N6 0.6(6) . .
C13 C12 C17 C16 0.0(6) . .
C11 C12 C17 C16 179.7(4) . .
C13 C14 C15 C16 0.4(6) . .
C13 C14 C15 C21 178.7(4) . 1_445
C7 C5 C6 C7 -0.4(7) . 2_566
C4 C5 C6 C7 -177.6(4) . 2_566
C7 C5 C4 N2 30.7(6) . .
C6 C5 C4 N2 -152.2(4) . .
N7 C28 C27 C26 -1.1(6) . .
C22 C28 C27 C26 -179.6(4) . .
C12 C17 C16 C15 0.0(6) . .
C14 C15 C16 C17 -0.2(6) . .
C21 C15 C16 C17 -178.5(4) 1_445 .
C6 C5 C7 C6 0.5(7) . 2_566
C4 C5 C7 C6 177.5(4) . 2_566
C17 C12 C13 C14 0.2(6) . .
C11 C12 C13 C14 -179.5(4) . .
C15 C14 C13 C12 -0.4(7) . .
N3 C8 C9 N4 -0.3(6) . .
N7 C24 C25 C26 -0.1(7) . .
C23 C24 C25 C26 179.7(4) . .
C24 C25 C26 C27 1.2(7) . .
C28 C27 C26 C25 -0.6(7) . .
C17 C12 C11 N4 -96.1(5) . .
C13 C12 C11 N4 83.6(5) . .
N2 C3 C2 N1 -0.6(5) . .
N2 C1 N1 C2 -0.7(4) . .
N2 C1 N1 Co1 -167.5(2) . .
C3 C2 N1 C1 0.8(4) . .
C3 C2 N1 Co1 168.2(3) . .
N7 Co1 N1 C1 115(3) . .
N5 Co1 N1 C1 -78.9(3) . .
N3 Co1 N1 C1 98.4(3) . .
O2 Co1 N1 C1 -171.7(3) . .
O4 Co1 N1 C1 9.9(3) . .
N7 Co1 N1 C2 -50(3) . .
N5 Co1 N1 C2 116.6(3) . .
N3 Co1 N1 C2 -66.0(3) . .
O2 Co1 N1 C2 23.9(3) . .
O4 Co1 N1 C2 -154.5(3) . .
N1 C1 N2 C3 0.4(4) . .
N1 C1 N2 C4 172.3(3) . .
C2 C3 N2 C1 0.2(4) . .
C2 C3 N2 C4 -171.9(3) . .
C5 C4 N2 C1 -97.7(4) . .
C5 C4 N2 C3 72.7(5) . .
N4 C10 N3 C8 0.4(5) . .
N4 C10 N3 Co1 -173.8(3) . .
C9 C8 N3 C10 0.0(5) . .
C9 C8 N3 Co1 174.3(3) . .
N7 Co1 N3 C10 -77.2(4) . .
N1 Co1 N3 C10 102.1(4) . .
N5 Co1 N3 C10 145.8(18) . .
O2 Co1 N3 C10 -1.9(3) . .
O4 Co1 N3 C10 -152.2(3) . .
N7 Co1 N3 C8 109.8(4) . .
N1 Co1 N3 C8 -70.8(4) . .
N5 Co1 N3 C8 -27(2) . .
O2 Co1 N3 C8 -174.8(4) . .
O4 Co1 N3 C8 34.8(4) . .
N3 C10 N4 C9 -0.6(5) . .
N3 C10 N4 C11 -175.3(4) . .
C8 C9 N4 C10 0.6(5) . .
C8 C9 N4 C11 175.1(4) . .
C12 C11 N4 C10 78.8(6) . .
C12 C11 N4 C9 -94.8(6) . .
N6 C20 N5 C18 1.3(5) . .
N6 C20 N5 Co1 174.7(3) . .
C19 C18 N5 C20 -1.2(6) . .
C19 C18 N5 Co1 -174.4(3) . .
N7 Co1 N5 C20 -113.3(3) . .
N1 Co1 N5 C20 67.2(3) . .
N3 Co1 N5 C20 24(2) . .
O2 Co1 N5 C20 171.3(3) . .
O4 Co1 N5 C20 -38.3(3) . .
N7 Co1 N5 C18 58.5(4) . .
N1 Co1 N5 C18 -120.9(4) . .
N3 Co1 N5 C18 -164.5(18) . .
O2 Co1 N5 C18 -16.8(4) . .
O4 Co1 N5 C18 133.5(4) . .
N5 C20 N6 C19 -1.0(5) . .
N5 C20 N6 C21 -177.8(4) . .
C18 C19 N6 C20 0.2(6) . .
C18 C19 N6 C21 177.0(4) . .
C15 C21 N6 C20 -78.6(6) 1_665 .
C15 C21 N6 C19 105.2(5) 1_665 .
C27 C28 N7 C24 2.1(6) . .
C22 C28 N7 C24 -179.1(3) . .
C27 C28 N7 Co1 -175.7(3) . .
C22 C28 N7 Co1 3.1(4) . .
C25 C24 N7 C28 -1.5(6) . .
C23 C24 N7 C28 178.6(3) . .
C25 C24 N7 Co1 176.3(3) . .
C23 C24 N7 Co1 -3.6(4) . .
N1 Co1 N7 C28 -108(3) . .
N5 Co1 N7 C28 85.5(3) . .
N3 Co1 N7 C28 -91.8(3) . .
O2 Co1 N7 C28 177.7(3) . .
O4 Co1 N7 C28 -2.7(3) . .
N1 Co1 N7 C24 74(3) . .
N5 Co1 N7 C24 -92.3(3) . .
N3 Co1 N7 C24 90.3(3) . .
O2 Co1 N7 C24 -0.1(3) . .
O4 Co1 N7 C24 179.5(3) . .
O1 C23 O2 Co1 171.3(4) . .
C24 C23 O2 Co1 -7.9(5) . .
N7 Co1 O2 C23 4.7(3) . .
N1 Co1 O2 C23 -173.1(3) . .
N5 Co1 O2 C23 95.0(3) . .
N3 Co1 O2 C23 -87.0(3) . .
O4 Co1 O2 C23 3.9(4) . .
O3 C22 O4 Co1 -179.5(3) . .
C28 C22 O4 Co1 -0.8(4) . .
N7 Co1 O4 C22 1.8(3) . .
N1 Co1 O4 C22 179.5(3) . .
N5 Co1 O4 C22 -89.6(3) . .
N3 Co1 O4 C22 93.8(3) . .
O2 Co1 O4 C22 2.6(4) . .
